data_4343012
loop_
_publ_author_name
'Cai, Xu-Min'
'Riener, Korbinian'
'Herdtweck, Eberhardt'
'P\"othig, Alexander'
'K\"uhn, Fritz E'

_publ_section_title
;
 Rational Synthesis and Characterization of Dimolybdenum(II) Compounds
 Bearing Ferrocenyl-Containing Ligands toward Modulation of Electronic
 Coupling.
;
_journal_name_full 'Inorganic chemistry'
_journal_page_first 150317135657008
_journal_paper_doi 10.1021/ic502913w
_journal_year 2015
_chemical_formula_moiety 'C74 H66 Fe2 Mo2 O4 P4, 2(C H2 Cl2), 2(B F4)'
_chemical_formula_sum 'C76 H70 B2 Cl4 F8 Fe2 Mo2 O4 P4'
_chemical_formula_weight 1790.20
_space_group_IT_number 2
_symmetry_cell_setting triclinic
_symmetry_Int_Tables_number 2
_symmetry_space_group_name_Hall '-P 1'
_symmetry_space_group_name_H-M 'P -1'
_atom_sites_solution_hydrogens geom
_atom_sites_solution_primary direct
_atom_sites_solution_secondary difmap
_cell_angle_alpha 72.3049(15)
_cell_angle_beta 74.3632(16)
_cell_angle_gamma 70.2607(15)
_cell_formula_units_Z 2
_cell_length_a 15.8736(5)
_cell_length_b 16.1118(5)
_cell_length_c 16.6044(5)
_cell_measurement_reflns_used 9775
_cell_measurement_temperature 123(1)
_cell_measurement_theta_max 25.43
_cell_measurement_theta_min 1.31
_cell_volume 3741.4(2)
_computing_cell_refinement 'SAINT (Bruker, 2008b)'
_computing_data_collection 'APEX II Control Software (Bruker, 2008a)'
_computing_data_reduction 'SAINT (Bruker, 2008b)'
_computing_molecular_graphics 'PLATON (Spek, 2010)'
_computing_publication_material 'PLATON (Spek, 2010)'
_computing_structure_refinement 'SHELXL97 (Sheldrick, 1998)'
_computing_structure_solution 'SIR97 (Altomare, 1999)'
_diffrn_ambient_temperature 123(1)
_diffrn_detector ' CCD plate '
_diffrn_detector_area_resol_mean 16
_diffrn_measured_fraction_theta_full 0.993
_diffrn_measured_fraction_theta_max 0.993
_diffrn_measurement_device ' \k-geometry diffractometer '
_diffrn_measurement_device_type ' Bruker APEX-II CCD '
_diffrn_measurement_method ' phi- and omega-rotation '
_diffrn_radiation_monochromator graphite
_diffrn_radiation_source 'rotating anode FR591'
_diffrn_radiation_type 'Mo K\a'
_diffrn_radiation_wavelength 0.71073
_diffrn_reflns_av_R_equivalents 0.0278
_diffrn_reflns_av_sigmaI/netI 0.0195
_diffrn_reflns_limit_h_max 19
_diffrn_reflns_limit_h_min -19
_diffrn_reflns_limit_k_max 19
_diffrn_reflns_limit_k_min -19
_diffrn_reflns_limit_l_max 20
_diffrn_reflns_limit_l_min -19
_diffrn_reflns_number 74939
_diffrn_reflns_theta_full 25.43
_diffrn_reflns_theta_max 25.43
_diffrn_reflns_theta_min 1.31
_diffrn_standards_decay_% 0
_exptl_absorpt_coefficient_mu 1.005
_exptl_absorpt_correction_T_max 0.7452
_exptl_absorpt_correction_T_min 0.6335
_exptl_absorpt_correction_type multi-scan
_exptl_absorpt_process_details 'SADABS, Bruker, 2008b'
_exptl_crystal_colour black
_exptl_crystal_density_diffrn 1.589
_exptl_crystal_density_meas ?
_exptl_crystal_density_method none
_exptl_crystal_description plate
_exptl_crystal_F_000 1808
_exptl_crystal_size_max 0.56
_exptl_crystal_size_mid 0.48
_exptl_crystal_size_min 0.13
_refine_diff_density_max 0.704
_refine_diff_density_min -0.733
_refine_diff_density_rms 0.057
_refine_ls_extinction_method none
_refine_ls_goodness_of_fit_ref 1.027
_refine_ls_hydrogen_treatment constr
_refine_ls_matrix_type full
_refine_ls_number_parameters 919
_refine_ls_number_reflns 13726
_refine_ls_number_restraints 0
_refine_ls_restrained_S_all 1.027
_refine_ls_R_factor_all 0.0283
_refine_ls_R_factor_gt 0.0245
_refine_ls_shift/su_max 0.001
_refine_ls_shift/su_mean 0.000
_refine_ls_structure_factor_coef Fsqd
_refine_ls_weighting_details 'w=1/[\s^2^(Fo^2^)+(0.0259P)^2^+3.5361P] where P=(Fo^2^+2Fc^2^)/3'
_refine_ls_weighting_scheme sigma
_refine_ls_wR_factor_gt 0.0594
_refine_ls_wR_factor_ref 0.0622
_reflns_number_gt 12482
_reflns_number_total 13726
_reflns_threshold_expression I>2\s(I)
_cod_data_source_file ic502913w_si_002.cif
_cod_data_source_block Compound_2c
_cod_depositor_comments
;
The following automatic conversions were performed:

'_symmetry_cell_setting' value 'Triclinic' changed to 'triclinic'
according to
/usr/data/users/saulius/crontab/automatic-downloads/rss-feeds/ACS/lib/dictionaries/cif_core.dic
dictionary named 'cif_core.dic' version 2.4.2 from 2011-04-26.

'_exptl_crystal_density_meas' value 'none' was changed to '?' - the
value is perceived as not measured.

Automatic conversion script
Id: cif_fix_values 3271 2015-04-21 07:52:19Z andrius 
;
_cod_database_code 4343012

loop_
_symmetry_equiv_pos_site_id
_symmetry_equiv_pos_as_xyz
1 x,y,z
2 -x,-y,-z

loop_
_atom_site_aniso_label
_atom_site_aniso_U_11
_atom_site_aniso_U_22
_atom_site_aniso_U_33
_atom_site_aniso_U_23
_atom_site_aniso_U_13
_atom_site_aniso_U_12
Mo1 0.0162(1) 0.0137(1) 0.0163(1) -0.0055(1) -0.0015(1) -0.0049(1)
Fe1 0.0240(2) 0.0172(1) 0.0224(2) -0.0064(1) -0.0017(1) -0.0078(1)
P1 0.0194(2) 0.0186(2) 0.0179(2) -0.0049(2) -0.0041(2) -0.0055(2)
P2 0.0163(2) 0.0177(2) 0.0192(2) -0.0068(2) -0.0016(2) -0.0048(2)
O1 0.0212(7) 0.0174(7) 0.0198(7) -0.0064(5) -0.0026(5) -0.0074(6)
O2 0.0194(7) 0.0161(6) 0.0221(7) -0.0065(6) -0.0023(5) -0.0053(5)
C1 0.0205(9) 0.0184(9) 0.0152(9) -0.0046(8) 0.0006(7) -0.0074(8)
C2 0.0254(10) 0.0196(10) 0.0212(10) -0.0058(8) 0.0011(8) -0.0109(8)
C3 0.0339(11) 0.0238(11) 0.0207(10) -0.0063(8) -0.0034(9) -0.0130(9)
C4 0.0457(13) 0.0245(11) 0.0250(11) -0.0114(9) 0.0018(10) -0.0185(10)
C5 0.0327(12) 0.0194(10) 0.0344(12) -0.0117(9) 0.0061(10) -0.0090(9)
C6 0.0231(10) 0.0217(10) 0.0326(12) -0.0096(9) 0.0021(9) -0.0082(8)
C7 0.0391(13) 0.0288(12) 0.0280(12) -0.0124(10) 0.0069(10) -0.0114(10)
C8 0.0279(12) 0.0504(15) 0.0303(12) -0.0130(11) 0.0039(10) -0.0167(11)
C9 0.0617(17) 0.0373(14) 0.0361(14) -0.0160(11) 0.0196(13) -0.0334(13)
C10 0.0573(17) 0.0376(15) 0.0264(13) 0.0091(11) 0.0050(12) 0.0081(13)
C11 0.0410(14) 0.0680(18) 0.0239(12) -0.0157(12) -0.0039(10) -0.0211(13)
C12 0.0231(10) 0.0189(10) 0.0254(10) -0.0081(8) -0.0094(8) -0.0015(8)
C13 0.0312(11) 0.0314(12) 0.0269(11) -0.0102(9) -0.0060(9) -0.0078(9)
C14 0.0440(14) 0.0378(13) 0.0274(12) -0.0149(10) -0.0125(10) -0.0045(11)
C15 0.0446(14) 0.0334(13) 0.0424(14) -0.0160(11) -0.0216(11) -0.0077(11)
C16 0.0437(14) 0.0363(13) 0.0393(14) -0.0061(11) -0.0164(11) -0.0200(11)
C17 0.0343(12) 0.0301(12) 0.0273(11) -0.0063(9) -0.0099(9) -0.0120(10)
C18 0.0294(11) 0.0198(10) 0.0276(11) -0.0045(9) -0.0138(9) -0.0068(8)
C19 0.0430(14) 0.0279(12) 0.0337(13) 0.0008(10) -0.0150(11) -0.0117(10)
C20 0.0554(17) 0.0326(13) 0.0497(16) 0.0098(12) -0.0285(14) -0.0170(12)
C21 0.0532(17) 0.0214(12) 0.079(2) 0.0012(13) -0.0442(16) -0.0040(12)
C22 0.0371(14) 0.0339(13) 0.0658(19) -0.0205(13) -0.0293(13) 0.0070(11)
C23 0.0285(11) 0.0283(11) 0.0377(13) -0.0098(10) -0.0158(10) -0.0019(9)
C24 0.0209(10) 0.0336(12) 0.0192(10) -0.0034(9) -0.0031(8) -0.0102(9)
C25 0.0201(10) 0.0287(11) 0.0215(10) -0.0122(9) -0.0007(8) -0.0067(8)
C26 0.0185(10) 0.0204(10) 0.0253(11) -0.0047(8) 0.0026(8) -0.0043(8)
C27 0.0310(12) 0.0261(12) 0.0474(14) -0.0153(11) -0.0069(11) -0.0034(9)
C28 0.0438(15) 0.0249(12) 0.0556(16) -0.0161(12) 0.0015(13) -0.0038(11)
C29 0.0365(13) 0.0244(12) 0.0486(15) -0.0011(11) 0.0006(12) 0.0038(10)
C30 0.0448(15) 0.0392(15) 0.0619(18) -0.0059(13) -0.0260(14) 0.0042(12)
C31 0.0404(14) 0.0297(12) 0.0497(15) -0.0094(11) -0.0209(12) -0.0019(11)
C32 0.0172(9) 0.0177(9) 0.0256(10) -0.0059(8) -0.0037(8) -0.0036(8)
C33 0.0241(10) 0.0303(11) 0.0259(11) -0.0080(9) -0.0031(9) -0.0100(9)
C34 0.0314(12) 0.0353(13) 0.0404(13) -0.0148(11) -0.0106(10) -0.0125(10)
C35 0.0294(12) 0.0310(12) 0.0484(15) -0.0061(11) -0.0083(11) -0.0161(10)
C36 0.0322(12) 0.0322(12) 0.0335(12) -0.0042(10) 0.0024(10) -0.0161(10)
C37 0.0276(11) 0.0271(11) 0.0264(11) -0.0084(9) -0.0004(9) -0.0103(9)
Mo2 0.0174(1) 0.0169(1) 0.0175(1) -0.0072(1) 0.0002(1) -0.0073(1)
Fe2 0.0267(2) 0.0204(2) 0.0243(2) -0.0101(1) 0.0016(1) -0.0090(1)
P3 0.0177(2) 0.0209(2) 0.0196(2) -0.0082(2) -0.0028(2) -0.0064(2)
P4 0.0165(2) 0.0173(2) 0.0181(2) -0.0052(2) -0.0015(2) -0.0060(2)
O3 0.0224(7) 0.0180(7) 0.0197(7) -0.0070(6) -0.0011(5) -0.0076(5)
O4 0.0216(7) 0.0193(7) 0.0217(7) -0.0086(6) -0.0003(6) -0.0086(6)
C38 0.0246(10) 0.0216(10) 0.0148(9) -0.0081(8) 0.0026(8) -0.0098(8)
C39 0.0280(10) 0.0222(10) 0.0190(10) -0.0092(8) 0.0020(8) -0.0104(8)
C40 0.0336(12) 0.0245(11) 0.0239(11) -0.0070(9) -0.0032(9) -0.0095(9)
C41 0.0457(14) 0.0193(10) 0.0276(12) -0.0056(9) -0.0015(10) -0.0105(10)
C42 0.0374(12) 0.0249(11) 0.0289(11) -0.0116(9) 0.0075(10) -0.0191(10)
C43 0.0272(11) 0.0267(11) 0.0259(11) -0.0117(9) 0.0054(9) -0.0128(9)
C44 0.0353(13) 0.0604(17) 0.0372(14) -0.0238(13) 0.0124(11) -0.0274(13)
C45 0.0349(12) 0.0335(12) 0.0317(12) -0.0189(10) 0.0057(10) -0.0068(10)
C46 0.0357(13) 0.0429(14) 0.0288(12) -0.0168(11) 0.0004(10) -0.0153(11)
C47 0.0553(16) 0.0432(15) 0.0216(12) -0.0060(11) -0.0022(11) 0.0076(13)
C48 0.0754(19) 0.0377(14) 0.0272(13) -0.0130(11) 0.0146(13) -0.0331(14)
C49 0.0262(10) 0.0215(10) 0.0302(11) -0.0091(9) -0.0147(9) -0.0038(8)
C50 0.0301(12) 0.0272(12) 0.0440(14) -0.0015(10) -0.0139(10) -0.0081(10)
C51 0.0467(15) 0.0319(13) 0.0669(19) 0.0068(13) -0.0288(14) -0.0153(12)
C52 0.0515(17) 0.0251(13) 0.081(2) -0.0065(14) -0.0383(16) -0.0028(12)
C53 0.0372(14) 0.0454(15) 0.0679(19) -0.0352(15) -0.0310(14) 0.0142(12)
C54 0.0288(11) 0.0385(13) 0.0363(13) -0.0193(11) -0.0135(10) 0.0011(10)
C55 0.0181(9) 0.0236(10) 0.0294(11) -0.0124(9) -0.0056(8) -0.0049(8)
C56 0.0285(11) 0.0343(12) 0.0288(11) -0.0132(10) -0.0046(9) -0.0112(9)
C57 0.0353(12) 0.0428(14) 0.0339(13) -0.0195(11) -0.0093(10) -0.0112(11)
C58 0.0349(12) 0.0360(13) 0.0488(15) -0.0204(11) -0.0151(11) -0.0119(10)
C59 0.0328(12) 0.0361(13) 0.0423(14) -0.0100(11) -0.0092(10) -0.0181(10)
C60 0.0271(11) 0.0315(12) 0.0300(12) -0.0103(10) -0.0063(9) -0.0108(9)
C61 0.0184(9) 0.0204(10) 0.0204(10) -0.0067(8) -0.0023(8) -0.0053(8)
C62 0.0192(9) 0.0188(9) 0.0196(10) -0.0034(8) -0.0025(8) -0.0071(8)
C63 0.0174(9) 0.0233(10) 0.0203(10) -0.0088(8) 0.0012(8) -0.0089(8)
C64 0.0284(11) 0.0269(11) 0.0238(11) -0.0048(9) -0.0060(9) -0.0113(9)
C65 0.0350(12) 0.0248(11) 0.0285(11) -0.0067(9) -0.0011(9) -0.0164(9)
C66 0.0331(12) 0.0355(12) 0.0313(12) -0.0121(10) -0.0052(10) -0.0176(10)
C67 0.0440(14) 0.0348(13) 0.0459(15) -0.0012(11) -0.0262(12) -0.0162(11)
C68 0.0374(13) 0.0237(11) 0.0416(13) 0.0011(10) -0.0196(11) -0.0123(10)
C69 0.0173(9) 0.0201(10) 0.0249(10) -0.0082(8) -0.0017(8) -0.0068(8)
C70 0.0291(11) 0.0249(11) 0.0263(11) -0.0058(9) -0.0054(9) -0.0064(9)
C71 0.0346(12) 0.0230(11) 0.0412(14) -0.0041(10) -0.0134(11) -0.0015(9)
C72 0.0244(11) 0.0247(11) 0.0501(15) -0.0162(11) -0.0046(10) -0.0018(9)
C73 0.0285(11) 0.0309(12) 0.0352(12) -0.0169(10) 0.0067(10) -0.0102(9)
C74 0.0259(11) 0.0235(10) 0.0253(11) -0.0069(9) 0.0002(9) -0.0097(9)
Cl1 0.0493(4) 0.0587(4) 0.0557(4) 0.0028(3) -0.0208(3) -0.0247(3)
Cl2 0.0988(7) 0.0648(5) 0.0847(6) -0.0240(5) -0.0271(6) -0.0110(5)
C75 0.094(3) 0.058(2) 0.0541(19) -0.0058(16) -0.0124(18) -0.0295(19)
Cl3 0.0592(4) 0.0447(4) 0.0461(4) -0.0097(3) -0.0202(3) -0.0043(3)
Cl4 0.0954(6) 0.0506(4) 0.0483(4) -0.0156(3) -0.0318(4) 0.0056(4)
C76 0.0493(15) 0.0386(14) 0.0453(15) -0.0031(12) -0.0177(12) -0.0142(12)
F1 0.0490(9) 0.0518(10) 0.0903(13) -0.0389(9) -0.0015(9) -0.0154(8)
F2 0.0370(8) 0.0685(10) 0.0428(8) -0.0221(8) -0.0091(6) -0.0186(7)
F3 0.0343(7) 0.0583(9) 0.0333(8) -0.0032(7) -0.0061(6) -0.0048(7)
F4 0.0587(10) 0.0843(12) 0.0242(7) -0.0046(8) -0.0014(7) -0.0291(9)
B1 0.0313(13) 0.0392(15) 0.0270(13) -0.0104(11) -0.0061(11) -0.0094(11)
F5 0.0691(11) 0.0402(8) 0.0672(11) -0.0117(8) -0.0267(9) -0.0208(8)
F6 0.0412(8) 0.0504(9) 0.0537(10) -0.0107(8) -0.0017(7) -0.0042(7)
F7 0.0425(8) 0.0781(11) 0.0269(7) -0.0132(7) 0.0002(6) -0.0175(8)
F8 0.0620(9) 0.0442(8) 0.0299(7) -0.0112(6) -0.0089(7) -0.0233(7)
B2 0.0383(15) 0.0352(14) 0.0266(13) -0.0079(11) -0.0050(11) -0.0107(12)

loop_
_atom_site_label
_atom_site_type_symbol
_atom_site_thermal_displace_type
_atom_site_fract_x
_atom_site_fract_y
_atom_site_fract_z
_atom_site_occupancy
_atom_site_U_iso_or_equiv
_atom_site_calc_flag
_atom_site_refinement_flags
Mo1 Mo Uani 0.43909(1) 0.52713(1) 0.47633(1) 1.000 0.0151(1) . .
Fe1 Fe Uani 0.46604(2) 0.14958(2) 0.57072(2) 1.000 0.0208(1) . .
P1 P Uani 0.47440(3) 0.57507(3) 0.30932(3) 1.000 0.0183(1) . .
P2 P Uani 0.68964(3) 0.45637(3) 0.39313(3) 1.000 0.0175(1) . .
O1 O Uani 0.43939(9) 0.39917(9) 0.47087(8) 1.000 0.0187(4) . .
O2 O Uani 0.43074(9) 0.65734(9) 0.47941(8) 1.000 0.0190(4) . .
C1 C Uani 0.50758(13) 0.33181(13) 0.49126(12) 1.000 0.0182(5) . .
C2 C Uani 0.51884(14) 0.24317(13) 0.47883(13) 1.000 0.0217(6) . .
C3 C Uani 0.45878(15) 0.21709(14) 0.44670(13) 1.000 0.0249(6) . .
C4 C Uani 0.49488(16) 0.12254(14) 0.45161(14) 1.000 0.0298(7) . .
C5 C Uani 0.57521(15) 0.08989(14) 0.48670(14) 1.000 0.0297(7) . .
C6 C Uani 0.59058(14) 0.16350(14) 0.50423(14) 1.000 0.0260(6) . .
C7 C Uani 0.37779(16) 0.21040(16) 0.66429(14) 1.000 0.0328(7) . .
C8 C Uani 0.33572(16) 0.16217(17) 0.63768(15) 1.000 0.0358(8) . .
C9 C Uani 0.38674(19) 0.07158(17) 0.65263(16) 1.000 0.0440(9) . .
C10 C Uani 0.4607(2) 0.06246(18) 0.68870(16) 1.000 0.0527(9) . .
C11 C Uani 0.45523(18) 0.1496(2) 0.69571(15) 1.000 0.0420(9) . .
C12 C Uani 0.43318(13) 0.51987(13) 0.25216(13) 1.000 0.0219(6) . .
C13 C Uani 0.45456(15) 0.53509(15) 0.16244(14) 1.000 0.0292(7) . .
C14 C Uani 0.41396(17) 0.50068(16) 0.12033(15) 1.000 0.0353(8) . .
C15 C Uani 0.35271(17) 0.45153(16) 0.16590(16) 1.000 0.0365(8) . .
C16 C Uani 0.33287(17) 0.43441(16) 0.25449(16) 1.000 0.0363(8) . .
C17 C Uani 0.37289(15) 0.46850(15) 0.29762(14) 1.000 0.0290(7) . .
C18 C Uani 0.42169(14) 0.69564(13) 0.26979(13) 1.000 0.0241(6) . .
C19 C Uani 0.45562(17) 0.74158(15) 0.18772(15) 1.000 0.0347(8) . .
C20 C Uani 0.41443(19) 0.83325(17) 0.15855(18) 1.000 0.0454(9) . .
C21 C Uani 0.34125(19) 0.87907(17) 0.2099(2) 1.000 0.0494(10) . .
C22 C Uani 0.30643(17) 0.83377(17) 0.29028(19) 1.000 0.0439(9) . .
C23 C Uani 0.34609(15) 0.74180(15) 0.32043(15) 1.000 0.0306(7) . .
C24 C Uani 0.59473(13) 0.56080(15) 0.25996(13) 1.000 0.0247(6) . .
C25 C Uani 0.65503(13) 0.46608(14) 0.29361(13) 1.000 0.0226(6) . .
C26 C Uani 0.76796(13) 0.34244(13) 0.41473(13) 1.000 0.0232(6) . .
C27 C Uani 0.76001(16) 0.27274(15) 0.38685(16) 1.000 0.0346(7) . .
C28 C Uani 0.81799(18) 0.18536(16) 0.40723(18) 1.000 0.0436(8) . .
C29 C Uani 0.88368(17) 0.16745(16) 0.45448(17) 1.000 0.0433(8) . .
C30 C Uani 0.89215(19) 0.23607(18) 0.48198(19) 1.000 0.0510(9) . .
C31 C Uani 0.83445(17) 0.32358(16) 0.46256(17) 1.000 0.0394(8) . .
C32 C Uani 0.75982(13) 0.53329(13) 0.36651(13) 1.000 0.0204(5) . .
C33 C Uani 0.77083(14) 0.56306(14) 0.43287(14) 1.000 0.0261(6) . .
C34 C Uani 0.82553(15) 0.61962(16) 0.41594(16) 1.000 0.0326(7) . .
C35 C Uani 0.86881(15) 0.64807(16) 0.33245(16) 1.000 0.0348(8) . .
C36 C Uani 0.85856(15) 0.61951(15) 0.26645(15) 1.000 0.0333(7) . .
C37 C Uani 0.80401(14) 0.56216(14) 0.28309(14) 1.000 0.0268(6) . .
Mo2 Mo Uani -0.06369(1) 0.02052(1) 0.98223(1) 1.000 0.0166(1) . .
Fe2 Fe Uani -0.05741(2) 0.33876(2) 1.05511(2) 1.000 0.0233(1) . .
P3 P Uani -0.03708(3) 0.04546(3) 0.81752(3) 1.000 0.0185(1) . .
P4 P Uani 0.18490(3) -0.01168(3) 0.88089(3) 1.000 0.0171(1) . .
O3 O Uani -0.07440(9) 0.15751(9) 0.96458(8) 1.000 0.0195(4) . .
O4 O Uani -0.06230(9) -0.11321(9) 0.99975(8) 1.000 0.0200(4) . .
C38 C Uani -0.00680(13) 0.17669(13) 0.97600(12) 1.000 0.0198(6) . .
C39 C Uani -0.00648(14) 0.27050(13) 0.96042(13) 1.000 0.0225(6) . .
C40 C Uani -0.07799(15) 0.34968(14) 0.93564(13) 1.000 0.0271(7) . .
C41 C Uani -0.05216(16) 0.42577(15) 0.93532(14) 1.000 0.0316(7) . .
C42 C Uani 0.03458(15) 0.39436(14) 0.95994(14) 1.000 0.0292(7) . .
C43 C Uani 0.06352(14) 0.29853(14) 0.97598(13) 1.000 0.0260(6) . .
C44 C Uani -0.18085(17) 0.34618(19) 1.13516(16) 1.000 0.0416(9) . .
C45 C Uani -0.14529(16) 0.41417(16) 1.13715(15) 1.000 0.0339(7) . .
C46 C Uani -0.06173(16) 0.37333(16) 1.16551(14) 1.000 0.0340(8) . .
C47 C Uani -0.04497(19) 0.27798(18) 1.18072(15) 1.000 0.0471(8) . .
C48 C Uani -0.1201(2) 0.26220(18) 1.16186(15) 1.000 0.0459(9) . .
C49 C Uani -0.08435(14) 0.16561(14) 0.77033(14) 1.000 0.0241(6) . .
C50 C Uani -0.03979(16) 0.21308(15) 0.69597(16) 1.000 0.0339(7) . .
C51 C Uani -0.07811(19) 0.30538(17) 0.6642(2) 1.000 0.0479(9) . .
C52 C Uani -0.1595(2) 0.35033(17) 0.7063(2) 1.000 0.0507(10) . .
C53 C Uani -0.20578(18) 0.30410(18) 0.7797(2) 1.000 0.0474(9) . .
C54 C Uani -0.16851(15) 0.21114(16) 0.81195(15) 1.000 0.0333(7) . .
C55 C Uani -0.09177(13) -0.01437(13) 0.77922(13) 1.000 0.0222(6) . .
C56 C Uani -0.08026(15) -0.00554(15) 0.69102(14) 1.000 0.0287(7) . .
C57 C Uani -0.12333(16) -0.04908(16) 0.66085(15) 1.000 0.0342(8) . .
C58 C Uani -0.17730(16) -0.10168(16) 0.71832(16) 1.000 0.0354(8) . .
C59 C Uani -0.18826(16) -0.11144(16) 0.80558(16) 1.000 0.0342(8) . .
C60 C Uani -0.14580(14) -0.06783(15) 0.83659(14) 1.000 0.0279(7) . .
C61 C Uani 0.08046(13) 0.01646(13) 0.75937(12) 1.000 0.0196(6) . .
C62 C Uani 0.14286(13) 0.05722(13) 0.78267(12) 1.000 0.0192(5) . .
C63 C Uani 0.25522(13) 0.04738(13) 0.89946(12) 1.000 0.0196(6) . .
C64 C Uani 0.24800(14) 0.13825(14) 0.86047(13) 1.000 0.0255(6) . .
C65 C Uani 0.29350(15) 0.18507(15) 0.88376(14) 1.000 0.0282(7) . .
C66 C Uani 0.34622(15) 0.14164(15) 0.94595(14) 1.000 0.0303(7) . .
C67 C Uani 0.35472(17) 0.05107(16) 0.98445(17) 1.000 0.0384(8) . .
C68 C Uani 0.30921(16) 0.00384(15) 0.96174(15) 1.000 0.0328(7) . .
C69 C Uani 0.26240(13) -0.11705(13) 0.85562(13) 1.000 0.0201(6) . .
C70 C Uani 0.28590(14) -0.19163(14) 0.92322(14) 1.000 0.0271(6) . .
C71 C Uani 0.35109(16) -0.27056(15) 0.90681(16) 1.000 0.0342(7) . .
C72 C Uani 0.39153(15) -0.27603(15) 0.82281(16) 1.000 0.0331(7) . .
C73 C Uani 0.36692(15) -0.20354(15) 0.75543(15) 1.000 0.0315(7) . .
C74 C Uani 0.30270(14) -0.12375(14) 0.77125(14) 1.000 0.0249(6) . .
Cl1 Cl Uani 0.14465(5) 0.35062(5) 0.24357(5) 1.000 0.0536(2) . .
Cl2 Cl Uani 0.04325(7) 0.41488(6) 0.39921(7) 1.000 0.0823(3) . .
C75 C Uani 0.0878(3) 0.3222(2) 0.3504(2) 1.000 0.0685(14) . .
Cl3 Cl Uani 0.37874(5) 0.18353(5) 0.27350(4) 1.000 0.0508(2) . .
Cl4 Cl Uani 0.47501(6) 0.11548(5) 0.12016(5) 1.000 0.0669(3) . .
C76 C Uani 0.40902(19) 0.21114(18) 0.16068(17) 1.000 0.0436(8) . .
F1 F Uani 0.15074(11) 0.18507(11) 0.56178(12) 1.000 0.0605(6) . .
F2 F Uani 0.09446(9) 0.08631(11) 0.53523(9) 1.000 0.0459(5) . .
F3 F Uani 0.22502(9) 0.03622(11) 0.58688(9) 1.000 0.0460(5) . .
F4 F Uani 0.22458(11) 0.11814(12) 0.45019(9) 1.000 0.0565(6) . .
B1 B Uani 0.17427(18) 0.10693(19) 0.53227(17) 1.000 0.0319(8) . .
F5 F Uani 0.67588(12) 0.52635(10) 0.04213(11) 1.000 0.0547(6) . .
F6 F Uani 0.60298(10) 0.67519(11) 0.02133(10) 1.000 0.0526(5) . .
F7 F Uani 0.74477(10) 0.62862(12) -0.05542(9) 1.000 0.0502(5) . .
F8 F Uani 0.72512(10) 0.61877(10) 0.08731(8) 1.000 0.0424(5) . .
B2 B Uani 0.68787(19) 0.61234(19) 0.02299(17) 1.000 0.0333(8) . .
H31 H Uiso 0.40500 0.25570 0.42600 1.000 0.0300 calc R
H41 H Uiso 0.46920 0.08690 0.43410 1.000 0.0360 calc R
H51 H Uiso 0.61240 0.02890 0.49670 1.000 0.0360 calc R
H61 H Uiso 0.63950 0.16080 0.52840 1.000 0.0310 calc R
H71 H Uiso 0.35730 0.27370 0.66150 1.000 0.0390 calc R
H81 H Uiso 0.28200 0.18690 0.61370 1.000 0.0430 calc R
H91 H Uiso 0.37360 0.02380 0.64040 1.000 0.0530 calc R
H101 H Uiso 0.50610 0.00780 0.70540 1.000 0.0630 calc R
H111 H Uiso 0.49650 0.16420 0.71770 1.000 0.0500 calc R
H131 H Uiso 0.49670 0.56880 0.13040 1.000 0.0350 calc R
H141 H Uiso 0.42860 0.51110 0.05940 1.000 0.0420 calc R
H151 H Uiso 0.32430 0.42950 0.13630 1.000 0.0440 calc R
H161 H Uiso 0.29190 0.39930 0.28610 1.000 0.0440 calc R
H171 H Uiso 0.35890 0.45660 0.35870 1.000 0.0350 calc R
H191 H Uiso 0.50650 0.71030 0.15220 1.000 0.0420 calc R
H201 H Uiso 0.43700 0.86460 0.10260 1.000 0.0540 calc R
H211 H Uiso 0.31460 0.94220 0.19000 1.000 0.0590 calc R
H221 H Uiso 0.25520 0.86550 0.32510 1.000 0.0530 calc R
H231 H Uiso 0.32160 0.71050 0.37550 1.000 0.0370 calc R
H241 H Uiso 0.60130 0.57200 0.19690 1.000 0.0300 calc R
H242 H Uiso 0.61590 0.60650 0.27150 1.000 0.0300 calc R
H251 H Uiso 0.71010 0.45180 0.24920 1.000 0.0270 calc R
H252 H Uiso 0.62140 0.42090 0.30380 1.000 0.0270 calc R
H271 H Uiso 0.71500 0.28470 0.35390 1.000 0.0410 calc R
H281 H Uiso 0.81200 0.13790 0.38830 1.000 0.0520 calc R
H291 H Uiso 0.92310 0.10790 0.46810 1.000 0.0520 calc R
H301 H Uiso 0.93770 0.22370 0.51450 1.000 0.0610 calc R
H311 H Uiso 0.84060 0.37050 0.48210 1.000 0.0470 calc R
H331 H Uiso 0.74050 0.54430 0.49000 1.000 0.0310 calc R
H341 H Uiso 0.83340 0.63890 0.46140 1.000 0.0390 calc R
H351 H Uiso 0.90580 0.68750 0.32070 1.000 0.0420 calc R
H361 H Uiso 0.88880 0.63900 0.20940 1.000 0.0400 calc R
H371 H Uiso 0.79700 0.54270 0.23730 1.000 0.0320 calc R
H401 H Uiso -0.13290 0.35100 0.92190 1.000 0.0320 calc R
H411 H Uiso -0.08690 0.48740 0.92110 1.000 0.0380 calc R
H421 H Uiso 0.06750 0.43150 0.96480 1.000 0.0350 calc R
H431 H Uiso 0.11880 0.25990 0.99370 1.000 0.0310 calc R
H441 H Uiso -0.23680 0.35580 1.11850 1.000 0.0500 calc R
H451 H Uiso -0.17320 0.47760 1.12180 1.000 0.0410 calc R
H461 H Uiso -0.02360 0.40380 1.17310 1.000 0.0410 calc R
H471 H Uiso 0.00680 0.23290 1.19990 1.000 0.0570 calc R
H481 H Uiso -0.12740 0.20460 1.16670 1.000 0.0550 calc R
H501 H Uiso 0.01710 0.18250 0.66670 1.000 0.0410 calc R
H511 H Uiso -0.04750 0.33720 0.61290 1.000 0.0570 calc R
H521 H Uiso -0.18430 0.41360 0.68510 1.000 0.0610 calc R
H531 H Uiso -0.26280 0.33530 0.80830 1.000 0.0570 calc R
H541 H Uiso -0.20050 0.17920 0.86200 1.000 0.0400 calc R
H561 H Uiso -0.04300 0.03020 0.65160 1.000 0.0340 calc R
H571 H Uiso -0.11580 -0.04280 0.60080 1.000 0.0410 calc R
H581 H Uiso -0.20680 -0.13110 0.69750 1.000 0.0420 calc R
H591 H Uiso -0.22490 -0.14800 0.84470 1.000 0.0410 calc R
H601 H Uiso -0.15360 -0.07450 0.89680 1.000 0.0330 calc R
H611 H Uiso 0.10540 -0.05040 0.77210 1.000 0.0240 calc R
H612 H Uiso 0.08070 0.03830 0.69680 1.000 0.0240 calc R
H621 H Uiso 0.10870 0.11910 0.79040 1.000 0.0230 calc R
H622 H Uiso 0.19520 0.06210 0.73470 1.000 0.0230 calc R
H641 H Uiso 0.21160 0.16880 0.81740 1.000 0.0310 calc R
H651 H Uiso 0.28810 0.24720 0.85660 1.000 0.0340 calc R
H661 H Uiso 0.37670 0.17380 0.96230 1.000 0.0360 calc R
H671 H Uiso 0.39190 0.02070 1.02680 1.000 0.0460 calc R
H681 H Uiso 0.31510 -0.05840 0.98900 1.000 0.0390 calc R
H701 H Uiso 0.25720 -0.18850 0.98080 1.000 0.0320 calc R
H711 H Uiso 0.36790 -0.32070 0.95310 1.000 0.0410 calc R
H721 H Uiso 0.43630 -0.32990 0.81160 1.000 0.0400 calc R
H731 H Uiso 0.39400 -0.20810 0.69790 1.000 0.0380 calc R
H741 H Uiso 0.28630 -0.07390 0.72460 1.000 0.0300 calc R
H751 H Uiso 0.13080 0.27330 0.38440 1.000 0.0820 calc R
H752 H Uiso 0.03750 0.29860 0.35130 1.000 0.0820 calc R
H761 H Uiso 0.35300 0.23890 0.13570 1.000 0.0520 calc R
H762 H Uiso 0.44380 0.25650 0.14290 1.000 0.0520 calc R

loop_
_atom_type_symbol
_atom_type_description
_atom_type_scat_dispersion_real
_atom_type_scat_dispersion_imag
_atom_type_scat_source
P P 0.1023 0.0942 'International Tables Vol C Tables 4.2.6.8 and 6.1.1.4'
O O 0.0106 0.0060 'International Tables Vol C Tables 4.2.6.8 and 6.1.1.4'
Mo Mo -1.6832 0.6857 'International Tables Vol C Tables 4.2.6.8 and 6.1.1.4'
Fe Fe 0.3463 0.8444 'International Tables Vol C Tables 4.2.6.8 and 6.1.1.4'
F F 0.0171 0.0103 'International Tables Vol C Tables 4.2.6.8 and 6.1.1.4'
Cl Cl 0.1484 0.1585 'International Tables Vol C Tables 4.2.6.8 and 6.1.1.4'
B B 0.0013 0.0007 'International Tables Vol C Tables 4.2.6.8 and 6.1.1.4'
H H 0.0000 0.0000 'International Tables Vol C Tables 4.2.6.8 and 6.1.1.4'
C C 0.0033 0.0016 'International Tables Vol C Tables 4.2.6.8 and 6.1.1.4'

loop_
_geom_angle_atom_site_label_1
_geom_angle_atom_site_label_2
_geom_angle_atom_site_label_3
_geom_angle
_geom_angle_site_symmetry_1
_geom_angle_site_symmetry_3
_geom_angle_publ_flag
P1 Mo1 O1 90.30(4) . . yes
P1 Mo1 O2 88.75(4) . . yes
Mo1 Mo1 P1 109.74(1) 2_666 . yes
P1 Mo1 P2 142.80(2) . 2_666 yes
O1 Mo1 O2 176.34(6) . . yes
Mo1 Mo1 O1 91.60(4) 2_666 . yes
P2 Mo1 O1 96.92(4) 2_666 . yes
Mo1 Mo1 O2 92.04(4) 2_666 . yes
P2 Mo1 O2 81.75(4) 2_666 . yes
Mo1 Mo1 P2 106.48(1) 2_666 2_666 yes
P4 Mo2 O3 95.31(4) 2_557 . yes
P3 Mo2 O3 88.62(4) . . yes
P3 Mo2 O4 91.21(4) . . yes
Mo2 Mo2 P3 107.79(1) 2_557 . yes
P3 Mo2 P4 143.56(2) . 2_557 yes
O3 Mo2 O4 176.17(6) . . yes
Mo2 Mo2 O3 92.14(4) 2_557 . yes
Mo2 Mo2 P4 108.24(1) 2_557 2_557 yes
Mo2 Mo2 O4 91.56(4) 2_557 . yes
P4 Mo2 O4 82.57(4) 2_557 . yes
C2 Fe1 C3 41.45(9) . . yes
C3 Fe1 C6 69.63(10) . . yes
C3 Fe1 C7 117.25(9) . . yes
C3 Fe1 C8 107.47(10) . . yes
C3 Fe1 C9 128.13(11) . . yes
C3 Fe1 C10 166.66(11) . . yes
C2 Fe1 C4 68.54(9) . . yes
C2 Fe1 C5 68.59(9) . . yes
C2 Fe1 C6 41.51(9) . . yes
C2 Fe1 C7 108.68(9) . . yes
C2 Fe1 C8 129.18(10) . . yes
C2 Fe1 C9 167.05(11) . . yes
C2 Fe1 C10 151.09(12) . . yes
C2 Fe1 C11 117.66(11) . . yes
C3 Fe1 C4 40.71(9) . . yes
C3 Fe1 C5 68.68(9) . . yes
C5 Fe1 C8 150.10(10) . . yes
C5 Fe1 C9 117.78(10) . . yes
C5 Fe1 C10 108.83(10) . . yes
C5 Fe1 C11 130.15(11) . . yes
C6 Fe1 C7 130.43(10) . . yes
C6 Fe1 C8 168.53(10) . . yes
C6 Fe1 C9 150.32(10) . . yes
C6 Fe1 C10 117.54(11) . . yes
C6 Fe1 C11 108.92(11) . . yes
C7 Fe1 C8 40.15(11) . . yes
C7 Fe1 C9 67.36(10) . . yes
C7 Fe1 C10 67.78(10) . . yes
C7 Fe1 C11 40.23(11) . . yes
C8 Fe1 C9 39.98(11) . . yes
C8 Fe1 C10 67.75(12) . . yes
C8 Fe1 C11 67.82(11) . . yes
C9 Fe1 C10 40.39(13) . . yes
C9 Fe1 C11 67.95(12) . . yes
C10 Fe1 C11 40.71(12) . . yes
C4 Fe1 C8 117.39(10) . . yes
C4 Fe1 C9 108.38(10) . . yes
C4 Fe1 C10 129.16(10) . . yes
C3 Fe1 C11 150.61(11) . . yes
C4 Fe1 C5 40.22(10) . . yes
C4 Fe1 C6 68.15(10) . . yes
C4 Fe1 C7 150.39(10) . . yes
C4 Fe1 C11 167.90(11) . . yes
C5 Fe1 C6 40.28(9) . . yes
C5 Fe1 C7 168.49(10) . . yes
C41 Fe2 C44 118.36(11) . . yes
C41 Fe2 C45 105.65(10) . . yes
C41 Fe2 C46 124.16(10) . . yes
C43 Fe2 C46 120.77(10) . . yes
C43 Fe2 C47 109.82(11) . . yes
C43 Fe2 C48 128.66(10) . . yes
C44 Fe2 C45 40.37(11) . . yes
C44 Fe2 C46 68.00(11) . . yes
C44 Fe2 C47 67.86(12) . . yes
C44 Fe2 C48 39.85(12) . . yes
C45 Fe2 C46 40.29(11) . . yes
C45 Fe2 C47 67.79(11) . . yes
C45 Fe2 C48 67.54(10) . . yes
C46 Fe2 C47 40.57(10) . . yes
C46 Fe2 C48 68.21(11) . . yes
C47 Fe2 C48 40.78(13) . . yes
C40 Fe2 C45 123.45(10) . . yes
C40 Fe2 C46 160.40(9) . . yes
C40 Fe2 C47 156.65(10) . . yes
C40 Fe2 C48 120.37(11) . . yes
C41 Fe2 C42 40.56(10) . . yes
C41 Fe2 C43 68.58(9) . . yes
C39 Fe2 C43 41.49(9) . . yes
C39 Fe2 C44 126.00(11) . . yes
C41 Fe2 C47 162.58(11) . . yes
C41 Fe2 C48 153.47(12) . . yes
C42 Fe2 C43 40.50(9) . . yes
C42 Fe2 C44 152.98(10) . . yes
C42 Fe2 C45 118.82(10) . . yes
C42 Fe2 C46 107.45(10) . . yes
C42 Fe2 C47 127.05(11) . . yes
C42 Fe2 C48 165.45(11) . . yes
C43 Fe2 C44 164.81(11) . . yes
C43 Fe2 C45 154.10(10) . . yes
C39 Fe2 C40 41.11(9) . . yes
C39 Fe2 C41 68.41(9) . . yes
C39 Fe2 C42 68.56(9) . . yes
C40 Fe2 C42 68.49(10) . . yes
C40 Fe2 C43 69.44(9) . . yes
C39 Fe2 C45 161.88(10) . . yes
C39 Fe2 C46 157.07(10) . . yes
C39 Fe2 C47 122.71(10) . . yes
C39 Fe2 C48 109.67(10) . . yes
C40 Fe2 C41 40.44(9) . . yes
C40 Fe2 C44 106.40(10) . . yes
Mo1 P1 C12 116.31(7) . . yes
Mo1 P1 C18 111.48(7) . . yes
C12 P1 C24 104.62(10) . . yes
Mo1 P1 C24 115.82(7) . . yes
C12 P1 C18 103.64(10) . . yes
C18 P1 C24 103.51(10) . . yes
C26 P2 C32 105.30(10) . . yes
C25 P2 C26 104.30(10) . . yes
C25 P2 C32 106.33(10) . . yes
Mo1 P2 C25 115.59(7) 2_666 . yes
Mo1 P2 C26 109.03(7) 2_666 . yes
Mo1 P2 C32 115.27(7) 2_666 . yes
C49 P3 C55 105.18(10) . . yes
C49 P3 C61 105.01(10) . . yes
C55 P3 C61 102.94(10) . . yes
Mo2 P3 C55 115.48(7) . . yes
Mo2 P3 C61 117.99(7) . . yes
Mo2 P3 C49 109.05(7) . . yes
C62 P4 C63 105.72(9) . . yes
C62 P4 C69 106.50(9) . . yes
Mo2 P4 C62 115.39(7) 2_557 . yes
C63 P4 C69 106.09(10) . . yes
Mo2 P4 C63 103.49(6) 2_557 . yes
Mo2 P4 C69 118.50(7) 2_557 . yes
Mo1 O1 C1 117.76(13) . . yes
Mo1 O2 C1 118.17(13) . 2_666 yes
Mo2 O3 C38 117.31(13) . . yes
Mo2 O4 C38 118.58(14) . 2_557 yes
O1 C1 C2 121.2(2) . . yes
O1 C1 O2 120.20(18) . 2_666 yes
O2 C1 C2 118.56(19) 2_666 . yes
Fe1 C2 C3 69.73(12) . . yes
Fe1 C2 C1 122.11(14) . . yes
C1 C2 C3 127.4(2) . . no
C1 C2 C6 124.4(2) . . no
Fe1 C2 C6 69.98(12) . . yes
C3 C2 C6 108.04(18) . . no
C2 C3 C4 107.0(2) . . no
Fe1 C3 C4 70.51(12) . . yes
Fe1 C3 C2 68.82(12) . . yes
Fe1 C4 C3 68.78(12) . . yes
Fe1 C4 C5 70.34(13) . . yes
C3 C4 C5 109.1(2) . . no
Fe1 C5 C4 69.44(13) . . yes
Fe1 C5 C6 68.83(13) . . yes
C4 C5 C6 108.3(2) . . no
Fe1 C6 C5 70.89(14) . . yes
Fe1 C6 C2 68.51(13) . . yes
C2 C6 C5 107.7(2) . . no
C8 C7 C11 108.5(2) . . no
Fe1 C7 C11 69.73(15) . . yes
Fe1 C7 C8 70.01(14) . . yes
C7 C8 C9 107.8(2) . . no
Fe1 C8 C7 69.84(15) . . yes
Fe1 C8 C9 69.54(16) . . yes
Fe1 C9 C10 69.94(17) . . yes
C8 C9 C10 108.8(2) . . no
Fe1 C9 C8 70.49(16) . . yes
Fe1 C10 C11 69.74(14) . . yes
C9 C10 C11 107.5(3) . . no
Fe1 C10 C9 69.67(15) . . yes
C7 C11 C10 107.5(3) . . no
Fe1 C11 C7 70.04(14) . . yes
Fe1 C11 C10 69.54(15) . . yes
P1 C12 C13 121.13(17) . . yes
P1 C12 C17 119.67(16) . . yes
C13 C12 C17 119.0(2) . . no
C12 C13 C14 119.7(2) . . no
C13 C14 C15 120.9(2) . . no
C14 C15 C16 119.8(3) . . no
C15 C16 C17 120.0(2) . . no
C12 C17 C16 120.6(2) . . no
P1 C18 C19 120.27(17) . . yes
C19 C18 C23 119.7(2) . . no
P1 C18 C23 120.05(16) . . yes
C18 C19 C20 119.5(2) . . no
C19 C20 C21 120.5(3) . . no
C20 C21 C22 120.2(3) . . no
C21 C22 C23 120.2(3) . . no
C18 C23 C22 119.9(2) . . no
P1 C24 C25 112.69(15) . . yes
P2 C25 C24 112.54(15) . . yes
C27 C26 C31 118.9(2) . . no
P2 C26 C27 121.11(18) . . yes
P2 C26 C31 119.90(17) . . yes
C26 C27 C28 120.2(2) . . no
C27 C28 C29 120.4(2) . . no
C28 C29 C30 119.7(2) . . no
C29 C30 C31 120.6(3) . . no
C26 C31 C30 120.2(2) . . no
P2 C32 C33 118.57(16) . . yes
P2 C32 C37 122.42(16) . . yes
C33 C32 C37 119.0(2) . . no
C32 C33 C34 120.5(2) . . no
C33 C34 C35 119.8(2) . . no
C34 C35 C36 120.4(2) . . no
C35 C36 C37 120.2(2) . . no
C32 C37 C36 120.1(2) . . no
Fe1 C3 H31 126.00 . . no
C4 C3 H31 126.00 . . no
C2 C3 H31 127.00 . . no
C3 C4 H41 125.00 . . no
C5 C4 H41 125.00 . . no
Fe1 C4 H41 127.00 . . no
C4 C5 H51 126.00 . . no
C6 C5 H51 126.00 . . no
Fe1 C5 H51 127.00 . . no
C5 C6 H61 126.00 . . no
Fe1 C6 H61 126.00 . . no
C2 C6 H61 126.00 . . no
Fe1 C7 H71 126.00 . . no
C11 C7 H71 126.00 . . no
C8 C7 H71 126.00 . . no
C7 C8 H81 126.00 . . no
C9 C8 H81 126.00 . . no
Fe1 C8 H81 126.00 . . no
Fe1 C9 H91 126.00 . . no
C8 C9 H91 126.00 . . no
C10 C9 H91 126.00 . . no
C11 C10 H101 126.00 . . no
C9 C10 H101 126.00 . . no
Fe1 C10 H101 126.00 . . no
C10 C11 H111 126.00 . . no
Fe1 C11 H111 126.00 . . no
C7 C11 H111 126.00 . . no
C12 C13 H131 120.00 . . no
C14 C13 H131 120.00 . . no
C15 C14 H141 120.00 . . no
C13 C14 H141 120.00 . . no
C16 C15 H151 120.00 . . no
C14 C15 H151 120.00 . . no
C15 C16 H161 120.00 . . no
C17 C16 H161 120.00 . . no
C16 C17 H171 120.00 . . no
C12 C17 H171 120.00 . . no
C20 C19 H191 120.00 . . no
C18 C19 H191 120.00 . . no
C19 C20 H201 120.00 . . no
C21 C20 H201 120.00 . . no
C20 C21 H211 120.00 . . no
C22 C21 H211 120.00 . . no
C23 C22 H221 120.00 . . no
C21 C22 H221 120.00 . . no
C18 C23 H231 120.00 . . no
C22 C23 H231 120.00 . . no
P1 C24 H241 109.00 . . no
P1 C24 H242 109.00 . . no
H241 C24 H242 108.00 . . no
C25 C24 H242 109.00 . . no
C25 C24 H241 109.00 . . no
C24 C25 H251 109.00 . . no
P2 C25 H252 109.00 . . no
P2 C25 H251 109.00 . . no
C24 C25 H252 109.00 . . no
H251 C25 H252 108.00 . . no
C26 C27 H271 120.00 . . no
C28 C27 H271 120.00 . . no
C29 C28 H281 120.00 . . no
C27 C28 H281 120.00 . . no
C28 C29 H291 120.00 . . no
C30 C29 H291 120.00 . . no
C29 C30 H301 120.00 . . no
C31 C30 H301 120.00 . . no
C30 C31 H311 120.00 . . no
C26 C31 H311 120.00 . . no
C32 C33 H331 120.00 . . no
C34 C33 H331 120.00 . . no
C33 C34 H341 120.00 . . no
C35 C34 H341 120.00 . . no
C36 C35 H351 120.00 . . no
C34 C35 H351 120.00 . . no
C35 C36 H361 120.00 . . no
C37 C36 H361 120.00 . . no
C36 C37 H371 120.00 . . no
C32 C37 H371 120.00 . . no
O3 C38 C39 120.88(19) . . yes
O3 C38 O4 120.37(18) . 2_557 yes
O4 C38 C39 118.8(2) 2_557 . yes
Fe2 C39 C38 121.39(14) . . yes
Fe2 C39 C40 70.10(12) . . yes
Fe2 C39 C43 69.70(12) . . yes
C38 C39 C40 126.7(2) . . no
C38 C39 C43 124.8(2) . . no
C40 C39 C43 108.28(19) . . no
Fe2 C40 C39 68.79(12) . . yes
Fe2 C40 C41 70.26(13) . . yes
C39 C40 C41 107.5(2) . . no
Fe2 C41 C40 69.30(12) . . yes
Fe2 C41 C42 69.61(13) . . yes
C40 C41 C42 108.5(2) . . no
Fe2 C42 C41 69.83(14) . . yes
Fe2 C42 C43 69.18(13) . . yes
C41 C42 C43 108.6(2) . . no
Fe2 C43 C39 68.81(12) . . yes
Fe2 C43 C42 70.33(13) . . yes
C39 C43 C42 107.2(2) . . no
Fe2 C44 C45 69.44(16) . . yes
Fe2 C44 C48 70.53(17) . . yes
C45 C44 C48 108.3(3) . . no
Fe2 C45 C44 70.19(15) . . yes
Fe2 C45 C46 70.68(14) . . yes
C44 C45 C46 109.0(2) . . no
Fe2 C46 C45 69.03(14) . . yes
Fe2 C46 C47 69.68(14) . . yes
C45 C46 C47 107.2(2) . . no
Fe2 C47 C46 69.76(14) . . yes
Fe2 C47 C48 69.66(14) . . yes
C46 C47 C48 107.6(2) . . no
Fe2 C48 C44 69.62(15) . . yes
Fe2 C48 C47 69.56(15) . . yes
C44 C48 C47 107.9(3) . . no
P3 C49 C50 122.87(18) . . yes
P3 C49 C54 117.96(17) . . yes
C50 C49 C54 119.2(2) . . no
C49 C50 C51 120.3(2) . . no
C50 C51 C52 120.4(3) . . no
C51 C52 C53 120.3(3) . . no
C52 C53 C54 120.0(3) . . no
C49 C54 C53 119.9(2) . . no
P3 C55 C56 119.38(17) . . yes
P3 C55 C60 121.08(16) . . yes
C56 C55 C60 119.5(2) . . no
C55 C56 C57 120.0(2) . . no
C56 C57 C58 120.1(2) . . no
C57 C58 C59 120.3(2) . . no
C58 C59 C60 120.2(2) . . no
C55 C60 C59 120.0(2) . . no
P3 C61 C62 113.35(14) . . yes
P4 C62 C61 111.78(14) . . yes
P4 C63 C64 121.59(17) . . yes
P4 C63 C68 119.18(16) . . yes
C64 C63 C68 118.8(2) . . no
C63 C64 C65 120.7(2) . . no
C64 C65 C66 120.2(2) . . no
C65 C66 C67 119.7(2) . . no
C66 C67 C68 120.5(2) . . no
C63 C68 C67 120.2(2) . . no
P4 C69 C70 118.67(16) . . yes
P4 C69 C74 122.01(16) . . yes
C70 C69 C74 119.22(19) . . no
C69 C70 C71 120.3(2) . . no
C70 C71 C72 119.9(2) . . no
C71 C72 C73 120.2(2) . . no
C72 C73 C74 120.4(2) . . no
C69 C74 C73 120.0(2) . . no
Fe2 C40 H401 126.00 . . no
C39 C40 H401 126.00 . . no
C41 C40 H401 126.00 . . no
Fe2 C41 H411 127.00 . . no
C40 C41 H411 126.00 . . no
C42 C41 H411 126.00 . . no
Fe2 C42 H421 127.00 . . no
C41 C42 H421 126.00 . . no
C43 C42 H421 126.00 . . no
Fe2 C43 H431 126.00 . . no
C39 C43 H431 126.00 . . no
C42 C43 H431 126.00 . . no
Fe2 C44 H441 126.00 . . no
C45 C44 H441 126.00 . . no
C48 C44 H441 126.00 . . no
Fe2 C45 H451 125.00 . . no
C44 C45 H451 126.00 . . no
C46 C45 H451 125.00 . . no
Fe2 C46 H461 126.00 . . no
C45 C46 H461 126.00 . . no
C47 C46 H461 126.00 . . no
Fe2 C47 H471 126.00 . . no
C46 C47 H471 126.00 . . no
C48 C47 H471 126.00 . . no
Fe2 C48 H481 126.00 . . no
C44 C48 H481 126.00 . . no
C47 C48 H481 126.00 . . no
C49 C50 H501 120.00 . . no
C51 C50 H501 120.00 . . no
C50 C51 H511 120.00 . . no
C52 C51 H511 120.00 . . no
C51 C52 H521 120.00 . . no
C53 C52 H521 120.00 . . no
C52 C53 H531 120.00 . . no
C54 C53 H531 120.00 . . no
C49 C54 H541 120.00 . . no
C53 C54 H541 120.00 . . no
C55 C56 H561 120.00 . . no
C57 C56 H561 120.00 . . no
C56 C57 H571 120.00 . . no
C58 C57 H571 120.00 . . no
C57 C58 H581 120.00 . . no
C59 C58 H581 120.00 . . no
C58 C59 H591 120.00 . . no
C60 C59 H591 120.00 . . no
C55 C60 H601 120.00 . . no
C59 C60 H601 120.00 . . no
P3 C61 H611 109.00 . . no
P3 C61 H612 109.00 . . no
C62 C61 H611 109.00 . . no
C62 C61 H612 109.00 . . no
H611 C61 H612 108.00 . . no
P4 C62 H621 109.00 . . no
P4 C62 H622 109.00 . . no
C61 C62 H621 109.00 . . no
C61 C62 H622 109.00 . . no
H621 C62 H622 108.00 . . no
C63 C64 H641 120.00 . . no
C65 C64 H641 120.00 . . no
C64 C65 H651 120.00 . . no
C66 C65 H651 120.00 . . no
C65 C66 H661 120.00 . . no
C67 C66 H661 120.00 . . no
C66 C67 H671 120.00 . . no
C68 C67 H671 120.00 . . no
C63 C68 H681 120.00 . . no
C67 C68 H681 120.00 . . no
C69 C70 H701 120.00 . . no
C71 C70 H701 120.00 . . no
C70 C71 H711 120.00 . . no
C72 C71 H711 120.00 . . no
C71 C72 H721 120.00 . . no
C73 C72 H721 120.00 . . no
C72 C73 H731 120.00 . . no
C74 C73 H731 120.00 . . no
C69 C74 H741 120.00 . . no
C73 C74 H741 120.00 . . no
Cl1 C75 Cl2 112.87(19) . . yes
Cl1 C75 H751 109.00 . . no
Cl1 C75 H752 109.00 . . no
Cl2 C75 H751 109.00 . . no
Cl2 C75 H752 109.00 . . no
H751 C75 H752 108.00 . . no
Cl3 C76 Cl4 111.98(15) . . yes
Cl3 C76 H761 109.00 . . no
Cl3 C76 H762 109.00 . . no
Cl4 C76 H761 109.00 . . no
Cl4 C76 H762 109.00 . . no
H761 C76 H762 108.00 . . no
F1 B1 F2 108.7(2) . . yes
F1 B1 F3 108.6(2) . . yes
F1 B1 F4 110.7(2) . . yes
F2 B1 F3 108.3(2) . . yes
F2 B1 F4 111.0(2) . . yes
F3 B1 F4 109.5(2) . . yes
F5 B2 F6 108.0(2) . . yes
F5 B2 F7 110.5(2) . . yes
F5 B2 F8 109.4(2) . . yes
F6 B2 F7 110.3(2) . . yes
F6 B2 F8 109.0(2) . . yes
F7 B2 F8 109.7(2) . . yes

loop_
_geom_bond_atom_site_label_1
_geom_bond_atom_site_label_2
_geom_bond_distance
_geom_bond_site_symmetry_2
_geom_bond_publ_flag
Mo1 P1 2.5987(5) . yes
Mo1 O1 2.0894(14) . yes
Mo1 O2 2.0725(14) . yes
Mo1 Mo1 2.0931(2) 2_666 yes
Mo1 P2 2.5574(5) 2_666 yes
Mo2 O3 2.0896(14) . yes
Mo2 O4 2.0780(14) . yes
Mo2 P3 2.5775(5) . yes
Mo2 P4 2.5532(5) 2_557 yes
Mo2 Mo2 2.0921(3) 2_557 yes
Fe1 C3 2.029(2) . yes
Fe1 C2 2.017(2) . yes
Fe1 C9 2.030(3) . yes
Fe1 C10 2.033(3) . yes
Fe1 C4 2.052(2) . yes
Fe1 C5 2.064(2) . yes
Fe1 C6 2.037(2) . yes
Fe1 C7 2.040(2) . yes
Fe1 C8 2.042(3) . yes
Fe1 C11 2.036(2) . yes
Fe2 C40 2.042(2) . yes
Fe2 C41 2.055(2) . yes
Fe2 C39 2.025(2) . yes
Fe2 C43 2.037(2) . yes
Fe2 C44 2.038(3) . yes
Fe2 C45 2.029(2) . yes
Fe2 C46 2.050(2) . yes
Fe2 C47 2.049(2) . yes
Fe2 C48 2.050(3) . yes
Fe2 C42 2.052(2) . yes
Cl1 C75 1.759(3) . yes
Cl2 C75 1.761(3) . yes
Cl3 C76 1.758(3) . yes
Cl4 C76 1.757(3) . yes
P1 C12 1.833(2) . yes
P1 C24 1.830(2) . yes
P1 C18 1.824(2) . yes
P2 C25 1.825(2) . yes
P2 C26 1.828(2) . yes
P2 C32 1.818(2) . yes
P3 C49 1.827(2) . yes
P3 C55 1.823(2) . yes
P3 C61 1.829(2) . yes
P4 C63 1.824(2) . yes
P4 C69 1.821(2) . yes
P4 C62 1.823(2) . yes
F1 B1 1.387(3) . yes
F2 B1 1.400(4) . yes
F3 B1 1.384(3) . yes
F4 B1 1.374(3) . yes
O1 C1 1.283(3) . yes
O2 C1 1.285(3) 2_666 yes
F5 B2 1.391(3) . yes
F6 B2 1.387(4) . yes
F7 B2 1.378(3) . yes
F8 B2 1.396(3) . yes
O3 C38 1.285(3) . yes
O4 C38 1.281(3) 2_557 yes
C1 C2 1.450(3) . no
C2 C3 1.432(3) . no
C2 C6 1.437(3) . no
C3 C4 1.420(3) . no
C4 C5 1.415(4) . no
C5 C6 1.412(3) . no
C7 C11 1.402(4) . no
C7 C8 1.401(4) . no
C8 C9 1.392(4) . no
C9 C10 1.403(5) . no
C10 C11 1.416(4) . no
C12 C13 1.399(3) . no
C12 C17 1.392(3) . no
C13 C14 1.390(4) . no
C14 C15 1.380(4) . no
C15 C16 1.379(4) . no
C16 C17 1.392(4) . no
C18 C23 1.391(3) . no
C18 C19 1.398(3) . no
C19 C20 1.388(4) . no
C20 C21 1.375(4) . no
C21 C22 1.379(4) . no
C22 C23 1.390(4) . no
C24 C25 1.530(3) . no
C26 C31 1.388(4) . no
C26 C27 1.391(3) . no
C27 C28 1.395(4) . no
C28 C29 1.373(4) . no
C29 C30 1.375(4) . no
C30 C31 1.393(4) . no
C32 C33 1.399(3) . no
C32 C37 1.390(3) . no
C33 C34 1.382(3) . no
C34 C35 1.385(4) . no
C35 C36 1.376(3) . no
C36 C37 1.392(3) . no
C3 H31 0.9500 . no
C4 H41 0.9500 . no
C5 H51 0.9500 . no
C6 H61 0.9500 . no
C7 H71 0.9500 . no
C8 H81 0.9500 . no
C9 H91 0.9500 . no
C10 H101 0.9500 . no
C11 H111 0.9500 . no
C13 H131 0.9500 . no
C14 H141 0.9500 . no
C15 H151 0.9500 . no
C16 H161 0.9500 . no
C17 H171 0.9500 . no
C19 H191 0.9500 . no
C20 H201 0.9500 . no
C21 H211 0.9500 . no
C22 H221 0.9500 . no
C23 H231 0.9500 . no
C24 H241 0.9900 . no
C24 H242 0.9900 . no
C25 H252 0.9900 . no
C25 H251 0.9900 . no
C27 H271 0.9500 . no
C28 H281 0.9500 . no
C29 H291 0.9500 . no
C30 H301 0.9500 . no
C31 H311 0.9500 . no
C33 H331 0.9500 . no
C34 H341 0.9500 . no
C35 H351 0.9500 . no
C36 H361 0.9500 . no
C37 H371 0.9500 . no
C38 C39 1.455(3) . no
C39 C40 1.428(3) . no
C39 C43 1.439(3) . no
C40 C41 1.416(3) . no
C41 C42 1.423(4) . no
C42 C43 1.415(3) . no
C44 C45 1.403(4) . no
C44 C48 1.394(4) . no
C45 C46 1.405(4) . no
C46 C47 1.421(4) . no
C47 C48 1.428(5) . no
C49 C50 1.389(3) . no
C49 C54 1.396(3) . no
C50 C51 1.395(4) . no
C51 C52 1.368(4) . no
C52 C53 1.384(4) . no
C53 C54 1.402(4) . no
C55 C60 1.395(3) . no
C55 C56 1.395(3) . no
C56 C57 1.390(4) . no
C57 C58 1.386(4) . no
C58 C59 1.378(4) . no
C59 C60 1.393(4) . no
C61 C62 1.537(3) . no
C63 C68 1.388(3) . no
C63 C64 1.388(3) . no
C64 C65 1.392(3) . no
C65 C66 1.374(3) . no
C66 C67 1.379(3) . no
C67 C68 1.391(4) . no
C69 C74 1.395(3) . no
C69 C70 1.395(3) . no
C70 C71 1.390(3) . no
C71 C72 1.385(4) . no
C72 C73 1.379(3) . no
C73 C74 1.392(3) . no
C40 H401 0.9500 . no
C41 H411 0.9500 . no
C42 H421 0.9500 . no
C43 H431 0.9500 . no
C44 H441 0.9500 . no
C45 H451 0.9500 . no
C46 H461 0.9500 . no
C47 H471 0.9500 . no
C48 H481 0.9500 . no
C50 H501 0.9500 . no
C51 H511 0.9500 . no
C52 H521 0.9500 . no
C53 H531 0.9500 . no
C54 H541 0.9500 . no
C56 H561 0.9500 . no
C57 H571 0.9500 . no
C58 H581 0.9500 . no
C59 H591 0.9500 . no
C60 H601 0.9500 . no
C61 H612 0.9900 . no
C61 H611 0.9900 . no
C62 H621 0.9900 . no
C62 H622 0.9900 . no
C64 H641 0.9500 . no
C65 H651 0.9500 . no
C66 H661 0.9500 . no
C67 H671 0.9500 . no
C68 H681 0.9500 . no
C70 H701 0.9500 . no
C71 H711 0.9500 . no
C72 H721 0.9500 . no
C73 H731 0.9500 . no
C74 H741 0.9500 . no
C75 H752 0.9900 . no
C75 H751 0.9900 . no
C76 H761 0.9900 . no
C76 H762 0.9900 . no
